data_7012423
loop_
_publ_author_name
'Konchenko, Sergei N.'
'Pushkarevsky, Nikolai A.'
'Virovets, Alexander V.'
'Scheer, Manfred'

_publ_section_title
;
 Reactions of [Fe3(&#x00B5;3-Q)(CO)9]2-- (Q = Se, Te) with organic and
 organometallic dihalides of group 15 elements -- an approach to
 functionalised clusters
;
_journal_issue 4
_journal_name_full 'Dalton Transactions'
_journal_page_first 581
_journal_paper_doi 10.1039/b210839a
_journal_year 2003
_chemical_formula_sum 'C19 H15 Fe3 O9 Sb Te'
_chemical_formula_weight 804.21
_space_group_IT_number 14
_symmetry_cell_setting monoclinic
_symmetry_Int_Tables_number 14
_symmetry_space_group_name_Hall '-P 2ybc'
_symmetry_space_group_name_H-M 'P 1 21/c 1'
_atom_sites_solution_hydrogens geom
_atom_sites_solution_primary direct
_atom_sites_solution_secondary difmap
_audit_creation_method SHELXL-97
_cell_angle_alpha 90.00
_cell_angle_beta 102.73(3)
_cell_angle_gamma 90.00
_cell_formula_units_Z 8
_cell_length_a 9.872(2)
_cell_length_b 36.208(7)
_cell_length_c 14.072(3)
_cell_measurement_reflns_used 1244
_cell_measurement_temperature 200(2)
_cell_measurement_theta_max 26.03
_cell_measurement_theta_min 1.86
_cell_volume 4906.3(18)
_computing_cell_refinement 'STOE IPDS software'
_computing_data_collection 'STOE IPDS software'
_computing_data_reduction 'STOE IPDS software'
_computing_molecular_graphics SIEMENS-XP
_computing_publication_material SHELXL-97
_computing_structure_refinement 'SHELXL-97 (Sheldrick, 1997)'
_computing_structure_solution 'SHELXS-97 (Sheldrick, 1990)'
_diffrn_ambient_temperature 200(2)
_diffrn_measured_fraction_theta_full 0.951
_diffrn_measured_fraction_theta_max 0.951
_diffrn_measurement_device_type 'STOE IPDS'
_diffrn_radiation_monochromator graphite
_diffrn_radiation_source 'fine-focus sealed tube'
_diffrn_radiation_type MoK\a
_diffrn_radiation_wavelength 0.71073
_diffrn_reflns_av_R_equivalents 0.0427
_diffrn_reflns_av_sigmaI/netI 0.0348
_diffrn_reflns_limit_h_max 11
_diffrn_reflns_limit_h_min -12
_diffrn_reflns_limit_k_max 44
_diffrn_reflns_limit_k_min -35
_diffrn_reflns_limit_l_max 17
_diffrn_reflns_limit_l_min -17
_diffrn_reflns_number 27303
_diffrn_reflns_theta_full 26.03
_diffrn_reflns_theta_max 26.03
_diffrn_reflns_theta_min 1.86
_diffrn_standards_number 0
_exptl_absorpt_coefficient_mu 4.039
_exptl_absorpt_correction_type none
_exptl_crystal_colour black
_exptl_crystal_density_diffrn 2.178
_exptl_crystal_density_method 'not measured'
_exptl_crystal_description block
_exptl_crystal_F_000 3056
_exptl_crystal_size_max 0.30
_exptl_crystal_size_mid 0.20
_exptl_crystal_size_min 0.10
_refine_diff_density_max 0.754
_refine_diff_density_min -0.682
_refine_diff_density_rms 0.140
_refine_ls_extinction_method none
_refine_ls_goodness_of_fit_ref 0.937
_refine_ls_hydrogen_treatment mixed
_refine_ls_matrix_type full
_refine_ls_number_parameters 605
_refine_ls_number_reflns 9214
_refine_ls_number_restraints 0
_refine_ls_restrained_S_all 0.937
_refine_ls_R_factor_all 0.0394
_refine_ls_R_factor_gt 0.0324
_refine_ls_shift/su_max 0.001
_refine_ls_shift/su_mean 0.000
_refine_ls_structure_factor_coef Fsqd
_refine_ls_weighting_details 'calc w=1/[\s^2^(Fo^2^)+(0.0618P)^2^+0.0000P] where P=(Fo^2^+2Fc^2^)/3'
_refine_ls_weighting_scheme calc
_refine_ls_wR_factor_gt 0.0825
_refine_ls_wR_factor_ref 0.0851
_reflns_number_gt 7416
_reflns_number_total 9214
_reflns_threshold_expression >2sigma(I)
_cod_data_source_file b210839a.txt
_cod_data_source_block new1
_cod_original_cell_volume 4906.2(17)
_cod_original_sg_symbol_H-M P2(1)/c
_cod_database_code 7012423

loop_
_symmetry_equiv_pos_as_xyz
'x, y, z'
'-x, y+1/2, -z+1/2'
'-x, -y, -z'
'x, -y-1/2, z-1/2'

loop_
_atom_site_label
_atom_site_type_symbol
_atom_site_fract_x
_atom_site_fract_y
_atom_site_fract_z
_atom_site_U_iso_or_equiv
_atom_site_adp_type
_atom_site_occupancy
_atom_site_symmetry_multiplicity
_atom_site_calc_flag
_atom_site_refinement_flags
_atom_site_disorder_assembly
_atom_site_disorder_group
Sb1 Sb 0.62378(3) 0.045999(7) 0.242399(18) 0.02702(8) Uani 1 1 d . . .
Te1 Te 0.30452(3) 0.060309(8) 0.16339(2) 0.03522(8) Uani 1 1 d . . .
Fe1 Fe 0.43727(7) 0.064884(18) 0.33709(4) 0.03288(15) Uani 1 1 d . . .
Fe2 Fe 0.51051(7) 0.105555(17) 0.19062(4) 0.03242(14) Uani 1 1 d . . .
Fe3 Fe 0.43264(7) 0.000985(17) 0.22807(4) 0.03185(14) Uani 1 1 d . . .
C1 C 0.5808(6) 0.06684(14) 0.4386(3) 0.0419(11) Uani 1 1 d . . .
O1 O 0.6683(5) 0.06832(13) 0.5062(3) 0.0645(11) Uani 1 1 d . . .
C2 C 0.3314(6) 0.03636(17) 0.3935(4) 0.0519(14) Uani 1 1 d . . .
O2 O 0.2614(6) 0.02000(15) 0.4339(3) 0.0821(16) Uani 1 1 d . . .
C3 C 0.3583(6) 0.10746(16) 0.3562(3) 0.0495(13) Uani 1 1 d . . .
O3 O 0.3031(5) 0.13445(12) 0.3693(3) 0.0713(13) Uani 1 1 d . . .
C4 C 0.2679(6) -0.01936(14) 0.2356(4) 0.0455(12) Uani 1 1 d . . .
O4 O 0.1650(4) -0.03244(12) 0.2402(4) 0.0682(12) Uani 1 1 d . . .
C5 C 0.5303(5) -0.03085(13) 0.3139(4) 0.0387(10) Uani 1 1 d . . .
O5 O 0.5877(4) -0.05182(11) 0.3680(3) 0.0564(10) Uani 1 1 d . . .
C6 C 0.4522(6) -0.02038(14) 0.1189(4) 0.0438(11) Uani 1 1 d . . .
O6 O 0.4627(5) -0.03443(12) 0.0482(3) 0.0627(11) Uani 1 1 d . . .
C7 C 0.5743(5) 0.10817(13) 0.0830(3) 0.0376(10) Uani 1 1 d . . .
O7 O 0.6195(4) 0.11151(10) 0.0148(2) 0.0514(9) Uani 1 1 d . . .
C8 C 0.6367(6) 0.13484(14) 0.2646(4) 0.0481(13) Uani 1 1 d . . .
O8 O 0.7123(6) 0.15478(13) 0.3104(3) 0.0768(14) Uani 1 1 d . . .
C9 C 0.3857(6) 0.14230(14) 0.1655(4) 0.0505(13) Uani 1 1 d . . .
O9 O 0.3093(5) 0.16637(13) 0.1478(4) 0.0788(15) Uani 1 1 d . . .
C10 C 0.8527(5) 0.03462(12) 0.2849(3) 0.0310(9) Uani 1 1 d . . .
C11 C 0.8530(5) 0.02251(12) 0.1828(3) 0.0352(10) Uani 1 1 d . . .
C12 C 0.8926(5) 0.05206(13) 0.1355(3) 0.0363(10) Uani 1 1 d . . .
C13 C 0.9291(5) 0.08239(13) 0.2025(3) 0.0356(10) Uani 1 1 d . . .
C14 C 0.9103(5) 0.07264(12) 0.2917(3) 0.0336(9) Uani 1 1 d . . .
C15 C 0.8912(6) 0.00813(14) 0.3689(4) 0.0452(12) Uani 1 1 d . . .
H15A H 0.9886 0.0008 0.3768 0.068 Uiso 1 1 calc R . .
H15B H 0.8318 -0.0138 0.3559 0.068 Uiso 1 1 calc R . .
H15C H 0.8782 0.0201 0.4286 0.068 Uiso 1 1 calc R . .
C16 C 0.8221(6) -0.01592(15) 0.1472(4) 0.0503(13) Uani 1 1 d . . .
H16A H 0.7513 -0.0266 0.1780 0.075 Uiso 1 1 calc R . .
H16B H 0.9069 -0.0308 0.1636 0.075 Uiso 1 1 calc R . .
H16C H 0.7876 -0.0156 0.0763 0.075 Uiso 1 1 calc R . .
C17 C 0.9010(6) 0.05367(17) 0.0299(3) 0.0499(13) Uani 1 1 d . . .
H17A H 0.9931 0.0625 0.0252 0.075 Uiso 1 1 calc R . .
H17B H 0.8299 0.0706 -0.0053 0.075 Uiso 1 1 calc R . .
H17C H 0.8856 0.0289 0.0012 0.075 Uiso 1 1 calc R . .
C18 C 0.9755(6) 0.12010(15) 0.1742(4) 0.0508(13) Uani 1 1 d . . .
H18A H 0.8950 0.1336 0.1370 0.076 Uiso 1 1 calc R . .
H18B H 1.0442 0.1170 0.1341 0.076 Uiso 1 1 calc R . .
H18C H 1.0170 0.1340 0.2331 0.076 Uiso 1 1 calc R . .
C19 C 0.9475(6) 0.09319(16) 0.3853(4) 0.0505(13) Uani 1 1 d . . .
H19A H 1.0258 0.0809 0.4288 0.076 Uiso 1 1 calc R . .
H19B H 0.8676 0.0936 0.4160 0.076 Uiso 1 1 calc R . .
H19C H 0.9738 0.1185 0.3728 0.076 Uiso 1 1 calc R . .
Sb2 Sb 0.08902(3) 0.182128(7) 0.735017(18) 0.02737(8) Uani 1 1 d . . .
Te2 Te 0.37999(3) 0.212893(8) 0.71242(2) 0.03556(8) Uani 1 1 d . . .
Fe4 Fe 0.33507(7) 0.164512(17) 0.83051(4) 0.03148(14) Uani 1 1 d . . .
Fe5 Fe 0.24084(7) 0.157096(17) 0.63271(4) 0.03005(14) Uani 1 1 d . . .
Fe6 Fe 0.21907(7) 0.234426(17) 0.82200(4) 0.03201(14) Uani 1 1 d . . .
C20 C 0.2433(6) 0.13211(14) 0.8882(3) 0.0436(11) Uani 1 1 d . . .
O10 O 0.1932(5) 0.11036(12) 0.9280(3) 0.0674(12) Uani 1 1 d . . .
C21 C 0.4594(6) 0.13174(15) 0.8082(3) 0.0465(12) Uani 1 1 d . . .
O11 O 0.5414(5) 0.11053(12) 0.7989(3) 0.0639(12) Uani 1 1 d . . .
C22 C 0.4355(6) 0.18451(14) 0.9377(3) 0.0457(12) Uani 1 1 d . . .
O12 O 0.5061(5) 0.19500(12) 1.0076(3) 0.0693(13) Uani 1 1 d . . .
C23 C 0.1663(5) 0.11226(13) 0.6298(3) 0.0364(10) Uani 1 1 d . . .
O13 O 0.1175(5) 0.08374(10) 0.6287(3) 0.0557(10) Uani 1 1 d . . .
C24 C 0.3960(5) 0.14160(14) 0.5957(3) 0.0398(11) Uani 1 1 d . . .
O14 O 0.4927(4) 0.13202(12) 0.5721(3) 0.0567(10) Uani 1 1 d . . .
C25 C 0.1486(5) 0.17410(12) 0.5188(3) 0.0349(10) Uani 1 1 d . . .
O15 O 0.0889(4) 0.18433(10) 0.4451(2) 0.0472(9) Uani 1 1 d . . .
C26 C 0.1454(6) 0.23205(14) 0.9269(3) 0.0434(12) Uani 1 1 d . . .
O16 O 0.1057(5) 0.23117(12) 0.9971(3) 0.0601(11) Uani 1 1 d . . .
C27 C 0.1119(6) 0.26928(13) 0.7529(4) 0.0412(11) Uani 1 1 d . . .
O17 O 0.0452(5) 0.29126(10) 0.7099(3) 0.0570(10) Uani 1 1 d . . .
C28 C 0.3544(6) 0.26437(14) 0.8826(4) 0.0455(12) Uani 1 1 d . . .
O18 O 0.4394(5) 0.28427(12) 0.9222(3) 0.0688(12) Uani 1 1 d . . .
C29 C -0.1236(5) 0.16204(13) 0.7439(3) 0.0359(10) Uani 1 1 d . . .
C30 C -0.1867(5) 0.18692(15) 0.6615(3) 0.0392(11) Uani 1 1 d . . .
C31 C -0.2260(5) 0.21831(14) 0.6989(3) 0.0379(10) Uani 1 1 d . . .
C32 C -0.1989(5) 0.21521(12) 0.8054(3) 0.0364(10) Uani 1 1 d . . .
C33 C -0.1435(5) 0.18157(13) 0.8323(3) 0.0360(10) Uani 1 1 d . . .
C34 C -0.1397(6) 0.12089(15) 0.7352(4) 0.0507(13) Uani 1 1 d . . .
H34A H -0.1151 0.1126 0.6748 0.076 Uiso 1 1 calc R . .
H34B H -0.2362 0.1142 0.7339 0.076 Uiso 1 1 calc R . .
H34C H -0.0782 0.1090 0.7910 0.076 Uiso 1 1 calc R . .
C35 C -0.2079(6) 0.17594(17) 0.5570(3) 0.0514(13) Uani 1 1 d . . .
H35A H -0.2895 0.1598 0.5396 0.077 Uiso 1 1 calc R . .
H35B H -0.1258 0.1627 0.5468 0.077 Uiso 1 1 calc R . .
H35C H -0.2225 0.1981 0.5159 0.077 Uiso 1 1 calc R . .
C36 C -0.2857(6) 0.25211(16) 0.6450(4) 0.0550(14) Uani 1 1 d . . .
H36A H -0.2139 0.2712 0.6520 0.082 Uiso 1 1 calc R . .
H36B H -0.3631 0.2612 0.6717 0.082 Uiso 1 1 calc R . .
H36C H -0.3191 0.2461 0.5759 0.082 Uiso 1 1 calc R . .
C37 C -0.2319(7) 0.24522(17) 0.8695(4) 0.0574(15) Uani 1 1 d . . .
H37A H -0.3321 0.2501 0.8533 0.086 Uiso 1 1 calc R . .
H37B H -0.1818 0.2677 0.8594 0.086 Uiso 1 1 calc R . .
H37C H -0.2036 0.2376 0.9378 0.086 Uiso 1 1 calc R . .
C38 C -0.1120(6) 0.16465(16) 0.9313(4) 0.0532(14) Uani 1 1 d . . .
H38A H -0.0182 0.1542 0.9447 0.080 Uiso 1 1 calc R . .
H38B H -0.1795 0.1451 0.9342 0.080 Uiso 1 1 calc R . .
H38C H -0.1177 0.1836 0.9800 0.080 Uiso 1 1 calc R . .

loop_
_atom_site_aniso_label
_atom_site_aniso_U_11
_atom_site_aniso_U_22
_atom_site_aniso_U_33
_atom_site_aniso_U_23
_atom_site_aniso_U_13
_atom_site_aniso_U_12
Sb1 0.02658(17) 0.02679(14) 0.02723(13) -0.00045(10) 0.00493(11) 0.00022(10)
Te1 0.03008(19) 0.03831(17) 0.03478(15) 0.00006(11) 0.00178(12) 0.00392(12)
Fe1 0.0339(4) 0.0371(3) 0.0290(3) -0.0019(2) 0.0100(3) 0.0017(3)
Fe2 0.0375(4) 0.0287(3) 0.0314(3) 0.0008(2) 0.0083(3) 0.0039(3)
Fe3 0.0293(4) 0.0310(3) 0.0344(3) -0.0017(2) 0.0052(3) -0.0019(2)
C1 0.049(3) 0.049(3) 0.030(2) -0.0055(19) 0.013(2) 0.008(2)
O1 0.055(3) 0.096(3) 0.038(2) -0.0094(19) -0.0004(19) 0.011(2)
C2 0.053(4) 0.063(4) 0.042(3) -0.007(2) 0.015(3) -0.014(3)
O2 0.092(4) 0.103(4) 0.061(3) -0.003(2) 0.038(3) -0.046(3)
C3 0.054(4) 0.064(4) 0.031(2) -0.005(2) 0.010(2) 0.011(3)
O3 0.092(4) 0.071(3) 0.052(2) -0.017(2) 0.018(2) 0.039(3)
C4 0.038(3) 0.041(3) 0.056(3) 0.004(2) 0.007(2) -0.001(2)
O4 0.040(3) 0.056(3) 0.110(4) 0.003(2) 0.020(3) -0.0131(19)
C5 0.039(3) 0.033(2) 0.046(2) 0.002(2) 0.012(2) -0.003(2)
O5 0.055(3) 0.049(2) 0.061(2) 0.0178(18) 0.004(2) 0.0027(18)
C6 0.040(3) 0.045(3) 0.044(3) -0.007(2) 0.004(2) -0.008(2)
O6 0.077(3) 0.065(3) 0.048(2) -0.0215(19) 0.017(2) -0.012(2)
C7 0.042(3) 0.035(2) 0.034(2) 0.0045(18) 0.003(2) 0.004(2)
O7 0.061(3) 0.056(2) 0.0390(18) 0.0121(16) 0.0150(18) 0.0088(18)
C8 0.062(4) 0.035(3) 0.047(3) -0.001(2) 0.011(3) 0.000(2)
O8 0.086(4) 0.053(3) 0.081(3) -0.023(2) -0.005(3) -0.016(2)
C9 0.058(4) 0.036(3) 0.061(3) 0.008(2) 0.022(3) 0.001(2)
O9 0.075(4) 0.060(3) 0.111(4) 0.027(3) 0.042(3) 0.036(2)
C10 0.025(3) 0.035(2) 0.032(2) 0.0021(17) 0.0032(18) -0.0046(17)
C11 0.029(3) 0.032(2) 0.042(2) -0.0051(18) 0.005(2) 0.0006(18)
C12 0.026(3) 0.049(3) 0.032(2) 0.0005(19) 0.0036(19) 0.0045(19)
C13 0.027(3) 0.037(2) 0.042(2) 0.0072(18) 0.006(2) 0.0004(18)
C14 0.028(3) 0.035(2) 0.035(2) -0.0030(17) 0.0010(19) -0.0034(18)
C15 0.034(3) 0.045(3) 0.054(3) 0.015(2) 0.003(2) 0.002(2)
C16 0.035(3) 0.049(3) 0.064(3) -0.016(2) 0.007(3) 0.002(2)
C17 0.041(3) 0.073(4) 0.035(2) -0.001(2) 0.009(2) 0.003(3)
C18 0.044(3) 0.047(3) 0.062(3) 0.016(2) 0.012(3) -0.003(2)
C19 0.050(4) 0.056(3) 0.042(3) -0.012(2) 0.002(2) -0.012(3)
Sb2 0.02818(17) 0.02810(15) 0.02644(13) -0.00193(10) 0.00733(11) -0.00049(10)
Te2 0.03361(19) 0.03636(17) 0.03849(15) -0.00363(11) 0.01183(13) -0.00574(12)
Fe4 0.0323(4) 0.0319(3) 0.0282(3) -0.0030(2) 0.0020(3) 0.0022(3)
Fe5 0.0327(4) 0.0319(3) 0.0263(3) -0.0024(2) 0.0079(3) 0.0013(2)
Fe6 0.0364(4) 0.0278(3) 0.0318(3) -0.0038(2) 0.0075(3) -0.0011(3)
C20 0.042(3) 0.041(3) 0.042(2) 0.007(2) -0.005(2) 0.007(2)
O10 0.061(3) 0.064(3) 0.074(3) 0.034(2) 0.008(2) -0.004(2)
C21 0.046(3) 0.056(3) 0.033(2) -0.001(2) 0.000(2) 0.010(3)
O11 0.068(3) 0.075(3) 0.047(2) -0.0029(18) 0.008(2) 0.041(2)
C22 0.053(4) 0.040(3) 0.039(2) 0.000(2) -0.001(2) -0.002(2)
O12 0.088(4) 0.055(2) 0.047(2) -0.0092(18) -0.025(2) -0.011(2)
C23 0.044(3) 0.031(2) 0.034(2) -0.0029(17) 0.007(2) 0.011(2)
O13 0.066(3) 0.033(2) 0.069(2) -0.0025(16) 0.018(2) -0.0012(18)
C24 0.044(3) 0.045(3) 0.030(2) -0.0067(18) 0.008(2) 0.002(2)
O14 0.046(3) 0.070(3) 0.059(2) -0.0141(19) 0.022(2) 0.0077(19)
C25 0.040(3) 0.033(2) 0.034(2) -0.0033(18) 0.013(2) -0.0021(19)
O15 0.060(3) 0.046(2) 0.0337(17) 0.0084(14) 0.0068(16) 0.0015(17)
C26 0.056(3) 0.037(3) 0.035(2) -0.0087(19) 0.005(2) 0.000(2)
O16 0.085(3) 0.065(3) 0.0359(18) -0.0052(16) 0.025(2) -0.006(2)
C27 0.047(3) 0.033(2) 0.046(3) -0.004(2) 0.015(2) -0.002(2)
O17 0.066(3) 0.038(2) 0.064(2) 0.0109(17) 0.009(2) 0.0120(19)
C28 0.046(3) 0.038(3) 0.051(3) -0.011(2) 0.009(2) 0.006(2)
O18 0.055(3) 0.053(2) 0.090(3) -0.027(2) -0.002(2) -0.010(2)
C29 0.032(3) 0.038(3) 0.041(2) 0.0007(19) 0.015(2) -0.0029(19)
C30 0.029(3) 0.054(3) 0.034(2) 0.003(2) 0.006(2) -0.007(2)
C31 0.027(3) 0.046(3) 0.041(2) 0.010(2) 0.008(2) 0.0019(19)
C32 0.041(3) 0.031(2) 0.041(2) 0.0000(18) 0.018(2) -0.0001(19)
C33 0.031(3) 0.046(3) 0.034(2) 0.0081(19) 0.014(2) 0.0015(19)
C34 0.042(3) 0.043(3) 0.067(3) -0.007(2) 0.013(3) -0.011(2)
C35 0.042(3) 0.074(4) 0.036(2) -0.005(2) 0.005(2) -0.007(3)
C36 0.048(4) 0.060(4) 0.058(3) 0.023(3) 0.014(3) 0.009(3)
C37 0.058(4) 0.060(4) 0.061(3) -0.008(3) 0.027(3) 0.015(3)
C38 0.059(4) 0.065(4) 0.040(3) 0.016(2) 0.019(3) 0.005(3)

loop_
_atom_type_symbol
_atom_type_description
_atom_type_scat_dispersion_real
_atom_type_scat_dispersion_imag
_atom_type_scat_source
C C 0.0033 0.0016 'International Tables Vol C Tables 4.2.6.8 and 6.1.1.4'
H H 0.0000 0.0000 'International Tables Vol C Tables 4.2.6.8 and 6.1.1.4'
O O 0.0106 0.0060 'International Tables Vol C Tables 4.2.6.8 and 6.1.1.4'
Fe Fe 0.3463 0.8444 'International Tables Vol C Tables 4.2.6.8 and 6.1.1.4'
Sb Sb -0.5866 1.5461 'International Tables Vol C Tables 4.2.6.8 and 6.1.1.4'
Te Te -0.5308 1.6751 'International Tables Vol C Tables 4.2.6.8 and 6.1.1.4'

loop_
_geom_angle_atom_site_label_1
_geom_angle_atom_site_label_2
_geom_angle_atom_site_label_3
_geom_angle
_geom_angle_site_symmetry_1
_geom_angle_site_symmetry_3
_geom_angle_publ_flag
Fe1 Sb1 Te1 50.81(2) . . ?
Fe2 Sb1 Te1 52.936(19) . . ?
Fe2 Sb1 Fe1 66.02(2) . . ?
Fe2 Sb1 Fe3 105.36(3) . . ?
Fe3 Sb1 Te1 52.51(2) . . ?
Fe3 Sb1 Fe1 66.37(2) . . ?
C10 Sb1 Te1 174.83(10) . . ?
C10 Sb1 Fe1 134.36(11) . . ?
C10 Sb1 Fe2 127.16(11) . . ?
C10 Sb1 Fe3 127.39(11) . . ?
Fe1 Te1 Sb1 53.10(3) . . ?
Fe1 Te1 Fe2 65.63(3) . . ?
Fe1 Te1 Fe3 66.28(3) . . ?
Fe2 Te1 Sb1 49.82(2) . . ?
Fe3 Te1 Sb1 49.992(18) . . ?
Fe3 Te1 Fe2 99.74(3) . . ?
Sb1 Fe1 Fe2 54.77(2) . . ?
Sb1 Fe1 Fe3 54.68(2) . . ?
Te1 Fe1 Sb1 76.09(3) . . ?
Te1 Fe1 Fe2 58.27(2) . . ?
Te1 Fe1 Fe3 57.63(2) . . ?
Fe2 Fe1 Fe3 90.41(3) . . ?
C1 Fe1 Sb1 83.84(14) . . ?
C1 Fe1 Te1 159.56(15) . . ?
C1 Fe1 Fe2 106.59(16) . . ?
C1 Fe1 Fe3 113.02(16) . . ?
C2 Fe1 Sb1 129.1(2) . . ?
C2 Fe1 Te1 99.48(18) . . ?
C2 Fe1 Fe2 157.24(19) . . ?
C2 Fe1 Fe3 79.79(18) . . ?
C2 Fe1 C1 96.2(2) . . ?
C3 Fe1 Sb1 133.85(18) . . ?
C3 Fe1 Te1 92.98(17) . . ?
C3 Fe1 Fe2 81.11(17) . . ?
C3 Fe1 Fe3 148.75(18) . . ?
C3 Fe1 C1 98.2(2) . . ?
C3 Fe1 C2 96.7(3) . . ?
Sb1 Fe2 Te1 77.24(3) . . ?
Sb1 Fe2 Fe1 59.21(2) . . ?
Te1 Fe2 Fe1 56.10(3) . . ?
C7 Fe2 Sb1 94.37(15) . . ?
C7 Fe2 Te1 109.02(17) . . ?
C7 Fe2 Fe1 150.66(15) . . ?
C7 Fe2 C8 97.7(2) . . ?
C7 Fe2 C9 98.7(2) . . ?
C8 Fe2 Sb1 97.74(18) . . ?
C8 Fe2 Te1 153.10(17) . . ?
C8 Fe2 Fe1 98.38(17) . . ?
C8 Fe2 C9 92.0(3) . . ?
C9 Fe2 Sb1 162.55(17) . . ?
C9 Fe2 Te1 87.52(19) . . ?
C9 Fe2 Fe1 105.15(16) . . ?
Sb1 Fe3 Te1 77.50(3) . . ?
Sb1 Fe3 Fe1 58.95(3) . . ?
Te1 Fe3 Fe1 56.08(3) . . ?
C4 Fe3 Sb1 160.89(17) . . ?
C4 Fe3 Te1 89.00(17) . . ?
C4 Fe3 Fe1 102.28(17) . . ?
C5 Fe3 Sb1 94.68(16) . . ?
C5 Fe3 Te1 158.77(15) . . ?
C5 Fe3 Fe1 102.92(15) . . ?
C5 Fe3 C4 93.2(2) . . ?
C6 Fe3 Sb1 97.59(17) . . ?
C6 Fe3 Te1 101.43(18) . . ?
C6 Fe3 Fe1 148.72(17) . . ?
C6 Fe3 C4 98.3(2) . . ?
C6 Fe3 C5 99.1(2) . . ?
O1 C1 Fe1 176.8(4) . . ?
O2 C2 Fe1 175.2(5) . . ?
O3 C3 Fe1 177.6(6) . . ?
O4 C4 Fe3 179.4(5) . . ?
O5 C5 Fe3 177.3(5) . . ?
O6 C6 Fe3 178.9(5) . . ?
O7 C7 Fe2 176.5(5) . . ?
O8 C8 Fe2 176.7(6) . . ?
O9 C9 Fe2 177.5(5) . . ?
C11 C10 Sb1 90.7(3) . . ?
C11 C10 C15 120.8(4) . . ?
C14 C10 Sb1 101.3(3) . . ?
C14 C10 C11 104.5(3) . . ?
C14 C10 C15 120.9(4) . . ?
C15 C10 Sb1 113.0(3) . . ?
C12 C11 C10 107.4(4) . . ?
C12 C11 C16 129.0(4) . . ?
C16 C11 C10 123.5(4) . . ?
C11 C12 C13 109.6(4) . . ?
C11 C12 C17 126.6(5) . . ?
C13 C12 C17 123.8(4) . . ?
C12 C13 C18 124.0(4) . . ?
C14 C13 C12 110.0(4) . . ?
C14 C13 C18 126.0(4) . . ?
C10 C14 C19 122.5(4) . . ?
C13 C14 C10 108.1(4) . . ?
C13 C14 C19 129.3(4) . . ?
Fe4 Sb2 Te2 50.83(2) . . ?
Fe5 Sb2 Te2 52.32(2) . . ?
Fe5 Sb2 Fe4 65.83(3) . . ?
Fe6 Sb2 Te2 52.56(2) . . ?
Fe6 Sb2 Fe4 66.61(3) . . ?
Fe6 Sb2 Fe5 104.82(3) . . ?
C29 Sb2 Te2 176.88(12) . . ?
C29 Sb2 Fe4 132.28(12) . . ?
C29 Sb2 Fe5 127.40(12) . . ?
C29 Sb2 Fe6 127.77(12) . . ?
Fe4 Te2 Sb2 52.63(2) . . ?
Fe4 Te2 Fe5 65.47(3) . . ?
Fe4 Te2 Fe6 65.98(3) . . ?
Fe5 Te2 Sb2 49.762(18) . . ?
Fe5 Te2 Fe6 99.18(2) . . ?
Fe6 Te2 Sb2 49.48(2) . . ?
Sb2 Fe4 Fe5 55.07(3) . . ?
Sb2 Fe4 Fe6 54.517(19) . . ?
Te2 Fe4 Sb2 76.55(3) . . ?
Te2 Fe4 Fe5 57.95(2) . . ?
Te2 Fe4 Fe6 57.82(2) . . ?
Fe5 Fe4 Fe6 90.06(3) . . ?
C20 Fe4 Sb2 83.42(16) . . ?
C20 Fe4 Te2 159.76(17) . . ?
C20 Fe4 Fe5 107.72(17) . . ?
C20 Fe4 Fe6 111.97(17) . . ?
C20 Fe4 C21 94.6(2) . . ?
C21 Fe4 Sb2 132.63(17) . . ?
C21 Fe4 Te2 96.81(17) . . ?
C21 Fe4 Fe5 81.33(15) . . ?
C21 Fe4 Fe6 153.40(18) . . ?
C22 Fe4 Sb2 128.98(19) . . ?
C22 Fe4 Te2 97.51(17) . . ?
C22 Fe4 Fe5 154.95(17) . . ?
C22 Fe4 Fe6 79.11(17) . . ?
C22 Fe4 C20 97.3(2) . . ?
C22 Fe4 C21 98.3(3) . . ?
Sb2 Fe5 Te2 77.92(2) . . ?
Sb2 Fe5 Fe4 59.11(3) . . ?
Te2 Fe5 Fe4 56.59(2) . . ?
C23 Fe5 Sb2 92.72(14) . . ?
C23 Fe5 Te2 155.50(15) . . ?
C23 Fe5 Fe4 99.14(14) . . ?
C23 Fe5 C24 94.7(2) . . ?
C24 Fe5 Sb2 160.34(15) . . ?
C24 Fe5 Te2 87.96(16) . . ?
C24 Fe5 Fe4 101.68(15) . . ?
C25 Fe5 Sb2 98.23(14) . . ?
C25 Fe5 Te2 103.98(15) . . ?
C25 Fe5 Fe4 151.08(14) . . ?
C25 Fe5 C23 99.7(2) . . ?
C25 Fe5 C24 98.4(2) . . ?
Sb2 Fe6 Te2 77.96(2) . . ?
Sb2 Fe6 Fe4 58.87(3) . . ?
Te2 Fe6 Fe4 56.202(19) . . ?
C26 Fe6 Sb2 96.39(16) . . ?
C26 Fe6 Te2 154.25(17) . . ?
C26 Fe6 Fe4 99.21(16) . . ?
C26 Fe6 C27 100.5(2) . . ?
C27 Fe6 Sb2 95.24(16) . . ?
C27 Fe6 Te2 104.96(14) . . ?
C27 Fe6 Fe4 148.99(15) . . ?
C28 Fe6 Sb2 163.73(16) . . ?
C28 Fe6 Te2 88.54(16) . . ?
C28 Fe6 Fe4 106.00(17) . . ?
C28 Fe6 C26 91.9(2) . . ?
C28 Fe6 C27 97.0(2) . . ?
O10 C20 Fe4 175.3(5) . . ?
O11 C21 Fe4 176.6(4) . . ?
O12 C22 Fe4 174.8(5) . . ?
O13 C23 Fe5 179.1(4) . . ?
O14 C24 Fe5 179.6(5) . . ?
O15 C25 Fe5 178.7(4) . . ?
O16 C26 Fe6 176.0(5) . . ?
O17 C27 Fe6 179.6(6) . . ?
O18 C28 Fe6 178.4(5) . . ?
C30 C29 Sb2 89.8(3) . . ?
C30 C29 C34 121.1(4) . . ?
C33 C29 Sb2 101.0(3) . . ?
C33 C29 C30 104.8(4) . . ?
C33 C29 C34 120.8(4) . . ?
C34 C29 Sb2 113.5(3) . . ?
C29 C30 C35 123.3(5) . . ?
C31 C30 C29 108.2(4) . . ?
C31 C30 C35 128.4(5) . . ?
C30 C31 C32 109.4(4) . . ?
C30 C31 C36 127.5(4) . . ?
C32 C31 C36 123.1(4) . . ?
C31 C32 C37 123.1(4) . . ?
C33 C32 C31 109.1(4) . . ?
C33 C32 C37 127.9(5) . . ?
C29 C33 C38 123.3(4) . . ?
C32 C33 C29 108.3(4) . . ?
C32 C33 C38 128.3(4) . . ?

loop_
_geom_bond_atom_site_label_1
_geom_bond_atom_site_label_2
_geom_bond_distance
_geom_bond_site_symmetry_2
_geom_bond_publ_flag
Sb1 Te1 3.1454(9) . ?
Sb1 Fe1 2.5912(9) . ?
Sb1 Fe2 2.4641(8) . ?
Sb1 Fe3 2.4677(8) . ?
Sb1 C10 2.245(5) . ?
Te1 Fe1 2.5115(10) . ?
Te1 Fe2 2.5735(8) . ?
Te1 Fe3 2.5563(8) . ?
Fe1 Fe2 2.7561(10) . ?
Fe1 Fe3 2.7709(10) . ?
Fe1 C1 1.778(5) . ?
Fe1 C2 1.776(5) . ?
Fe1 C3 1.774(6) . ?
Fe2 C7 1.766(4) . ?
Fe2 C8 1.785(6) . ?
Fe2 C9 1.795(6) . ?
Fe3 C4 1.810(5) . ?
Fe3 C5 1.790(5) . ?
Fe3 C6 1.769(5) . ?
C1 O1 1.136(6) . ?
C2 O2 1.151(6) . ?
C3 O3 1.153(6) . ?
C4 O4 1.135(6) . ?
C5 O5 1.134(6) . ?
C6 O6 1.142(6) . ?
C7 O7 1.151(5) . ?
C8 O8 1.133(7) . ?
C9 O9 1.144(7) . ?
C10 C11 1.502(6) . ?
C10 C14 1.485(6) . ?
C10 C15 1.504(6) . ?
C11 C12 1.363(7) . ?
C11 C16 1.488(7) . ?
C12 C13 1.441(7) . ?
C12 C17 1.507(6) . ?
C13 C14 1.355(6) . ?
C13 C18 1.521(7) . ?
C14 C19 1.487(6) . ?
Sb2 Te2 3.1616(7) . ?
Sb2 Fe4 2.5834(11) . ?
Sb2 Fe5 2.4681(8) . ?
Sb2 Fe6 2.4575(8) . ?
Sb2 C29 2.251(4) . ?
Te2 Fe4 2.5202(8) . ?
Te2 Fe5 2.5588(8) . ?
Te2 Fe6 2.5668(9) . ?
Fe4 Fe5 2.7465(11) . ?
Fe4 Fe6 2.7700(10) . ?
Fe4 C20 1.784(5) . ?
Fe4 C21 1.784(5) . ?
Fe4 C22 1.767(5) . ?
Fe5 C23 1.779(5) . ?
Fe5 C24 1.811(5) . ?
Fe5 C25 1.770(5) . ?
Fe6 C26 1.785(5) . ?
Fe6 C27 1.790(5) . ?
Fe6 C28 1.785(6) . ?
C20 O10 1.140(6) . ?
C21 O11 1.145(6) . ?
C22 O12 1.139(6) . ?
C23 O13 1.138(6) . ?
C24 O14 1.133(6) . ?
C25 O15 1.136(6) . ?
C26 O16 1.141(6) . ?
C27 O17 1.121(6) . ?
C28 O18 1.152(7) . ?
C29 C30 1.493(7) . ?
C29 C33 1.481(6) . ?
C29 C34 1.500(7) . ?
C30 C31 1.346(7) . ?
C30 C35 1.493(6) . ?
C31 C32 1.466(6) . ?
C31 C36 1.491(7) . ?
C32 C33 1.354(7) . ?
C32 C37 1.494(7) . ?
C33 C38 1.490(6) . ?
